data_2002491
loop_
_publ_author_name
'Soll, M'
'Mueller-Buschbaum, Hk'

_publ_section_title
;
Das erste Bariumoxomercurat: Ba Hg O2. Synthese und Kristallstruktur
;
_journal_name_full 'Journal of the Less-Common Metals'
_journal_page_first 169
_journal_page_last 174
_journal_paper_doi 10.1016/0022-5088(90)90471-U
_journal_volume 162
_journal_year 1990
_chemical_formula_structural 'Ba Hg O2'
_chemical_formula_sum 'Ba Hg O2'
_chemical_name_systematic 'Barium mercury oxide'
_space_group_IT_number 182
_symmetry_cell_setting hexagonal
_symmetry_Int_Tables_number 182
_symmetry_space_group_name_Hall 'P 6c 2c'
_symmetry_space_group_name_H-M 'P 63 2 2'
_cell_angle_alpha 90
_cell_angle_beta 90
_cell_angle_gamma 120
_cell_formula_units_Z 6
_cell_length_a 6.9038(53)
_cell_length_b 6.9038(53)
_cell_length_c 11.970(27)
_cell_volume 494.1
_cod_database_code 2002491

loop_
_symmetry_equiv_pos_as_xyz
x,y,z
-y,x-y,z
y-x,-x,z
y,x,-z
x-y,-y,-z
-x,y-x,-z
-x,-y,1/2+z
y,y-x,1/2+z
x-y,x,1/2+z
-y,-x,1/2-z
y-x,y,1/2-z
x,x-y,1/2-z

loop_
_atom_site_label
_atom_site_type_symbol
_atom_site_symmetry_multiplicity
_atom_site_Wyckoff_symbol
_atom_site_fract_x
_atom_site_fract_y
_atom_site_fract_z
_atom_site_occupancy
_atom_site_attached_hydrogens
_atom_site_calc_flag
Ba1 Ba2+ 4 f 0.3333 0.6667 0.5353(4) 1. 0 d
Ba2 Ba2+ 2 a 0. 0. 0. 1. 0 d
Hg1 Hg2+ 6 h 0.1716(4) 0.3432(7) 0.25 1. 0 d
O1 O2- 12 i 0.658(6) 0.971(5) 0.396(3) 1. 0 d

loop_
_atom_type_symbol
_atom_type_oxidation_number
Ba2+ 2.000
Hg2+ 2.000
O2- -2.000
